data_4079867
loop_
_publ_author_name
'Liu, Xiaolong'
'Pan, Shanfei'
'Wu, Junshi'
'Wang, Yapei'
'Chen, Wanzhi'

_publ_section_title
;
 A Planar \p-Conjugated Naphthyridine-Based N-Heterocyclic Carbene Ligand
 and Its Derived Transition-Metal Complexes
;
_journal_issue 1
_journal_name_full Organometallics
_journal_page_first 209
_journal_paper_doi 10.1021/om3009876
_journal_volume 32
_journal_year 2013
_chemical_formula_sum 'C31 H25 Cu F6 N7 P'
_chemical_formula_weight 704.09
_chemical_name_systematic
; 
 ? 
;
_space_group_IT_number 2
_symmetry_cell_setting triclinic
_symmetry_space_group_name_Hall '-P 1'
_symmetry_space_group_name_H-M 'P -1'
_atom_sites_solution_hydrogens geom
_atom_sites_solution_primary direct
_atom_sites_solution_secondary difmap
_audit_creation_method SHELXL-97
_cell_angle_alpha 88.355(4)
_cell_angle_beta 89.248(4)
_cell_angle_gamma 82.027(4)
_cell_formula_units_Z 2
_cell_length_a 7.7510(4)
_cell_length_b 12.0070(6)
_cell_length_c 16.6989(10)
_cell_measurement_temperature 293(2)
_cell_volume 1538.38(14)
_computing_cell_refinement 'Bruker SMART'
_computing_data_collection 'Bruker SMART'
_computing_data_reduction 'Bruker SAINT'
_computing_molecular_graphics 'Bruker SHELXTL'
_computing_publication_material 'Bruker SHELXTL'
_computing_structure_refinement 'Bruker SHELXTL'
_computing_structure_solution 'Bruker SHELXTL'
_diffrn_ambient_temperature 293(2)
_diffrn_measured_fraction_theta_full 0.997
_diffrn_measured_fraction_theta_max 0.997
_diffrn_measurement_device_type 'multiwire proportional'
_diffrn_measurement_method 'phi and omega scans'
_diffrn_radiation_monochromator graphite
_diffrn_radiation_source 'fine-focus sealed tube'
_diffrn_radiation_type MoK\a
_diffrn_radiation_wavelength 0.71073
_diffrn_reflns_av_R_equivalents 0.0222
_diffrn_reflns_av_sigmaI/netI 0.0416
_diffrn_reflns_limit_h_max 9
_diffrn_reflns_limit_h_min -9
_diffrn_reflns_limit_k_max 13
_diffrn_reflns_limit_k_min -14
_diffrn_reflns_limit_l_max 15
_diffrn_reflns_limit_l_min -19
_diffrn_reflns_number 9378
_diffrn_reflns_theta_full 25.01
_diffrn_reflns_theta_max 25.01
_diffrn_reflns_theta_min 2.91
_exptl_absorpt_coefficient_mu 0.833
_exptl_absorpt_correction_T_max 0.8315
_exptl_absorpt_correction_T_min 0.7592
_exptl_absorpt_correction_type multi-scan
_exptl_absorpt_process_details sadabs
_exptl_crystal_colour yellow
_exptl_crystal_density_diffrn 1.520
_exptl_crystal_density_method 'not measured'
_exptl_crystal_description block
_exptl_crystal_F_000 716
_exptl_crystal_size_max 0.35
_exptl_crystal_size_mid 0.28
_exptl_crystal_size_min 0.23
_refine_diff_density_max 0.755
_refine_diff_density_min -0.471
_refine_diff_density_rms 0.066
_refine_ls_extinction_method none
_refine_ls_goodness_of_fit_ref 1.021
_refine_ls_hydrogen_treatment constr
_refine_ls_matrix_type full
_refine_ls_number_parameters 418
_refine_ls_number_reflns 5410
_refine_ls_number_restraints 0
_refine_ls_restrained_S_all 1.021
_refine_ls_R_factor_all 0.0768
_refine_ls_R_factor_gt 0.0563
_refine_ls_shift/su_max 0.004
_refine_ls_shift/su_mean 0.000
_refine_ls_structure_factor_coef Fsqd
_refine_ls_weighting_details 'calc w=1/[\s^2^(Fo^2^)+(0.0859P)^2^+1.3751P] where P=(Fo^2^+2Fc^2^)/3'
_refine_ls_weighting_scheme calc
_refine_ls_wR_factor_gt 0.1478
_refine_ls_wR_factor_ref 0.1656
_reflns_number_gt 4136
_reflns_number_total 5410
_reflns_threshold_expression >2sigma(I)
_cod_data_source_file om3009876_si_002.cif
_cod_data_source_block complex_3
_cod_depositor_comments
;
The following automatic conversions were performed:

'_symmetry_cell_setting' value 'Triclinic' changed to 'triclinic'
according to /home/saulius/struct/CIF-dictionaries/cif_core.dic
dictionary named 'cif_core.dic' version 2.4.2 from 2011-04-26.

Automatic conversion script
Id: cif_fix_values 1891 2012-01-12 08:04:46Z andrius 
;
_cod_original_sg_symbol_H-M P-1
_cod_database_code 4079867

loop_
_symmetry_equiv_pos_as_xyz
'x, y, z'
'-x, -y, -z'

loop_
_atom_site_label
_atom_site_type_symbol
_atom_site_fract_x
_atom_site_fract_y
_atom_site_fract_z
_atom_site_U_iso_or_equiv
_atom_site_adp_type
_atom_site_occupancy
_atom_site_symmetry_multiplicity
_atom_site_calc_flag
_atom_site_refinement_flags
Cu1 Cu 0.86744(7) 0.58151(4) 0.73476(3) 0.0534(2) Uani 1 1 d .
C1 C 0.3794(6) 0.6939(5) 0.7149(3) 0.0716(13) Uani 1 1 d .
H1A H 0.4463 0.7186 0.6707 0.107 Uiso 1 1 calc R
H1B H 0.2609 0.7295 0.7108 0.107 Uiso 1 1 calc R
H1C H 0.3827 0.6138 0.7139 0.107 Uiso 1 1 calc R
C2 C 0.4551(5) 0.7252(3) 0.7923(2) 0.0517(10) Uani 1 1 d .
C3 C 0.3563(6) 0.7898(4) 0.8485(3) 0.0608(11) Uani 1 1 d .
H3 H 0.2407 0.8170 0.8372 0.073 Uiso 1 1 calc R
C4 C 0.4243(6) 0.8146(3) 0.9203(3) 0.0567(10) Uani 1 1 d .
C5 C 0.3133(7) 0.8820(4) 0.9813(3) 0.0762(14) Uani 1 1 d .
H5A H 0.2047 0.9135 0.9575 0.114 Uiso 1 1 calc R
H5B H 0.3730 0.9416 0.9991 0.114 Uiso 1 1 calc R
H5C H 0.2914 0.8339 1.0261 0.114 Uiso 1 1 calc R
C6 C 0.6007(5) 0.7718(3) 0.9357(2) 0.0473(9) Uani 1 1 d .
C7 C 0.6869(5) 0.7077(3) 0.8751(2) 0.0427(8) Uani 1 1 d .
C8 C 0.6942(6) 0.7875(3) 1.0079(2) 0.0567(11) Uani 1 1 d .
H8 H 0.6382 0.8323 1.0475 0.068 Uiso 1 1 calc R
C9 C 0.8599(6) 0.7393(4) 1.0197(2) 0.0572(11) Uani 1 1 d .
H9 H 0.9176 0.7516 1.0664 0.069 Uiso 1 1 calc R
C10 C 0.9445(5) 0.6701(3) 0.9601(2) 0.0468(9) Uani 1 1 d .
C11 C 0.9614(5) 0.5900(3) 0.8380(2) 0.0428(8) Uani 1 1 d .
C12 C 1.2542(5) 0.4833(3) 0.8632(2) 0.0479(9) Uani 1 1 d .
C13 C 1.4106(5) 0.4891(4) 0.9012(3) 0.0578(11) Uani 1 1 d .
H13 H 1.4194 0.5455 0.9373 0.069 Uiso 1 1 calc R
C14 C 1.5533(6) 0.4102(4) 0.8847(3) 0.0705(13) Uani 1 1 d .
H14 H 1.6591 0.4141 0.9094 0.085 Uiso 1 1 calc R
C15 C 1.5394(6) 0.3261(5) 0.8321(3) 0.0738(14) Uani 1 1 d .
H15 H 1.6348 0.2719 0.8226 0.089 Uiso 1 1 calc R
C16 C 1.3843(7) 0.3217(5) 0.7933(3) 0.0724(13) Uani 1 1 d .
H16 H 1.3766 0.2658 0.7566 0.087 Uiso 1 1 calc R
C17 C 1.2403(6) 0.4002(4) 0.8088(2) 0.0593(11) Uani 1 1 d .
H17 H 1.1355 0.3971 0.7830 0.071 Uiso 1 1 calc R
C18 C 0.7626(6) 0.3791(3) 0.6516(3) 0.0562(10) Uani 1 1 d .
H18 H 0.7676 0.3420 0.7013 0.067 Uiso 1 1 calc R
C19 C 0.7195(6) 0.3215(4) 0.5849(3) 0.0628(12) Uani 1 1 d .
H19 H 0.6962 0.2478 0.5905 0.075 Uiso 1 1 calc R
C20 C 0.7119(6) 0.3742(4) 0.5119(3) 0.0609(11) Uani 1 1 d .
H20 H 0.6809 0.3369 0.4673 0.073 Uiso 1 1 calc R
C21 C 0.7504(5) 0.4839(3) 0.5033(2) 0.0476(9) Uani 1 1 d .
C22 C 0.7914(4) 0.5359(3) 0.5739(2) 0.0395(8) Uani 1 1 d .
C23 C 0.7503(6) 0.5455(4) 0.4293(2) 0.0597(11) Uani 1 1 d .
H23 H 0.7223 0.5118 0.3826 0.072 Uiso 1 1 calc R
C24 C 0.7895(6) 0.6509(4) 0.4248(2) 0.0618(12) Uani 1 1 d .
H24 H 0.7882 0.6886 0.3753 0.074 Uiso 1 1 calc R
C25 C 0.8333(5) 0.7060(3) 0.4948(2) 0.0502(9) Uani 1 1 d .
C26 C 0.8346(4) 0.6485(3) 0.5686(2) 0.0407(8) Uani 1 1 d .
C27 C 0.8775(6) 0.8164(4) 0.4939(3) 0.0640(12) Uani 1 1 d .
H27 H 0.8790 0.8577 0.4460 0.077 Uiso 1 1 calc R
C28 C 0.9179(6) 0.8612(4) 0.5639(3) 0.0672(12) Uani 1 1 d .
H28 H 0.9454 0.9342 0.5645 0.081 Uiso 1 1 calc R
C29 C 0.9176(6) 0.7970(3) 0.6345(3) 0.0601(11) Uani 1 1 d .
H29 H 0.9477 0.8287 0.6816 0.072 Uiso 1 1 calc R
C30 C 0.4346(8) 0.9380(5) 0.5889(4) 0.0866(16) Uani 1 1 d .
C31 C 0.4973(9) 1.0066(7) 0.6487(5) 0.116(2) Uani 1 1 d .
H31A H 0.5920 1.0418 0.6268 0.174 Uiso 1 1 calc R
H31B H 0.5369 0.9602 0.6944 0.174 Uiso 1 1 calc R
H31C H 0.4047 1.0634 0.6647 0.174 Uiso 1 1 calc R
F1 F 0.1005(7) -0.0084(5) 0.7134(4) 0.188(3) Uani 1 1 d .
F2 F -0.1621(6) 0.0949(4) 0.7215(3) 0.159(2) Uani 1 1 d .
F3 F 0.0756(8) 0.1754(4) 0.7215(3) 0.177(2) Uani 1 1 d .
F4 F -0.0726(6) 0.1681(6) 0.8277(4) 0.216(4) Uani 1 1 d .
F5 F 0.1811(5) 0.0674(3) 0.8198(2) 0.1148(13) Uani 1 1 d .
F6 F -0.0499(7) -0.0237(5) 0.8134(4) 0.204(3) Uani 1 1 d .
N1 N 0.6228(4) 0.6839(3) 0.80505(18) 0.0467(8) Uani 1 1 d .
N2 N 0.8588(4) 0.6588(2) 0.88911(17) 0.0416(7) Uani 1 1 d .
N3 N 1.0993(5) 0.6098(3) 0.95804(18) 0.0521(8) Uani 1 1 d .
N4 N 1.1052(4) 0.5610(3) 0.88284(18) 0.0456(7) Uani 1 1 d .
N5 N 0.7966(4) 0.4838(3) 0.64739(18) 0.0457(7) Uani 1 1 d .
N6 N 0.8772(4) 0.6937(3) 0.63866(18) 0.0466(8) Uani 1 1 d .
N7 N 0.3869(9) 0.8853(5) 0.5417(4) 0.123(2) Uani 1 1 d .
P1 P 0.00659(17) 0.07918(10) 0.77166(7) 0.0633(3) Uani 1 1 d .

loop_
_atom_site_aniso_label
_atom_site_aniso_U_11
_atom_site_aniso_U_22
_atom_site_aniso_U_33
_atom_site_aniso_U_23
_atom_site_aniso_U_13
_atom_site_aniso_U_12
Cu1 0.0651(4) 0.0631(3) 0.0321(3) -0.0030(2) -0.0129(2) -0.0077(3)
C1 0.064(3) 0.091(4) 0.059(3) 0.007(3) -0.022(2) -0.007(3)
C2 0.052(2) 0.053(2) 0.049(2) 0.0105(19) -0.0115(19) -0.0035(19)
C3 0.054(2) 0.058(3) 0.068(3) 0.012(2) -0.010(2) 0.000(2)
C4 0.064(3) 0.043(2) 0.062(3) 0.0023(19) 0.009(2) -0.0034(19)
C5 0.075(3) 0.068(3) 0.080(3) -0.009(3) 0.013(3) 0.011(2)
C6 0.059(2) 0.0378(19) 0.046(2) -0.0014(16) 0.0003(18) -0.0068(18)
C7 0.051(2) 0.0393(19) 0.0385(19) 0.0054(15) -0.0051(16) -0.0079(16)
C8 0.078(3) 0.050(2) 0.043(2) -0.0124(18) 0.008(2) -0.010(2)
C9 0.072(3) 0.063(3) 0.039(2) -0.0116(19) -0.009(2) -0.016(2)
C10 0.053(2) 0.053(2) 0.037(2) -0.0050(17) -0.0071(17) -0.0128(19)
C11 0.048(2) 0.044(2) 0.0365(19) 0.0006(16) -0.0073(16) -0.0071(17)
C12 0.049(2) 0.057(2) 0.037(2) 0.0086(17) -0.0065(17) -0.0075(19)
C13 0.051(2) 0.060(3) 0.062(3) 0.012(2) -0.014(2) -0.009(2)
C14 0.050(3) 0.084(3) 0.075(3) 0.023(3) -0.011(2) -0.005(2)
C15 0.059(3) 0.091(4) 0.063(3) 0.017(3) 0.009(2) 0.015(3)
C16 0.079(3) 0.083(3) 0.050(3) -0.005(2) 0.000(2) 0.012(3)
C17 0.060(3) 0.072(3) 0.043(2) -0.004(2) -0.0076(19) 0.004(2)
C18 0.068(3) 0.052(2) 0.050(2) 0.0053(19) 0.003(2) -0.013(2)
C19 0.067(3) 0.053(2) 0.071(3) -0.012(2) 0.002(2) -0.017(2)
C20 0.065(3) 0.065(3) 0.056(3) -0.021(2) -0.008(2) -0.014(2)
C21 0.043(2) 0.059(2) 0.040(2) -0.0137(18) -0.0038(16) -0.0007(18)
C22 0.0340(18) 0.050(2) 0.0334(18) -0.0048(15) -0.0002(14) 0.0000(15)
C23 0.071(3) 0.072(3) 0.036(2) -0.012(2) -0.0098(19) -0.005(2)
C24 0.074(3) 0.075(3) 0.032(2) 0.007(2) -0.005(2) 0.003(2)
C25 0.048(2) 0.057(2) 0.043(2) 0.0039(18) -0.0008(17) 0.0007(18)
C26 0.0343(18) 0.049(2) 0.0368(19) 0.0005(16) -0.0053(15) 0.0003(15)
C27 0.076(3) 0.058(3) 0.055(3) 0.015(2) 0.000(2) -0.005(2)
C28 0.076(3) 0.051(2) 0.076(3) 0.006(2) -0.001(3) -0.015(2)
C29 0.072(3) 0.050(2) 0.060(3) -0.007(2) -0.013(2) -0.013(2)
C30 0.085(4) 0.075(3) 0.102(4) -0.007(3) 0.013(3) -0.020(3)
C31 0.089(4) 0.136(6) 0.131(6) -0.045(5) 0.004(4) -0.032(4)
F1 0.153(4) 0.189(5) 0.233(6) -0.150(5) 0.035(4) -0.040(4)
F2 0.146(4) 0.139(3) 0.198(5) 0.004(3) -0.115(4) -0.033(3)
F3 0.220(5) 0.151(4) 0.178(5) 0.083(4) -0.082(4) -0.096(4)
F4 0.113(3) 0.300(7) 0.218(6) -0.191(6) -0.050(4) 0.069(4)
F5 0.099(2) 0.110(3) 0.130(3) 0.006(2) -0.047(2) 0.008(2)
F6 0.150(4) 0.217(6) 0.251(7) 0.133(5) -0.019(4) -0.067(4)
N1 0.054(2) 0.0496(18) 0.0368(17) 0.0015(14) -0.0083(14) -0.0092(15)
N2 0.0516(18) 0.0428(16) 0.0312(15) -0.0052(13) -0.0065(13) -0.0080(14)
N3 0.061(2) 0.063(2) 0.0345(17) -0.0052(15) -0.0123(15) -0.0131(18)
N4 0.0491(18) 0.0539(18) 0.0344(16) -0.0013(14) -0.0114(14) -0.0085(15)
N5 0.0520(19) 0.0467(18) 0.0385(17) -0.0018(14) -0.0013(14) -0.0071(15)
N6 0.0527(19) 0.0474(18) 0.0402(17) -0.0037(14) -0.0092(14) -0.0076(15)
N7 0.166(6) 0.097(4) 0.120(5) -0.020(4) 0.007(4) -0.064(4)
P1 0.0755(8) 0.0556(7) 0.0567(7) -0.0089(5) -0.0118(6) 0.0011(6)

loop_
_atom_type_symbol
_atom_type_description
_atom_type_scat_dispersion_real
_atom_type_scat_dispersion_imag
_atom_type_scat_source
C C 0.0033 0.0016 'International Tables Vol C Tables 4.2.6.8 and 6.1.1.4'
H H 0.0000 0.0000 'International Tables Vol C Tables 4.2.6.8 and 6.1.1.4'
N N 0.0061 0.0033 'International Tables Vol C Tables 4.2.6.8 and 6.1.1.4'
F F 0.0171 0.0103 'International Tables Vol C Tables 4.2.6.8 and 6.1.1.4'
P P 0.1023 0.0942 'International Tables Vol C Tables 4.2.6.8 and 6.1.1.4'
Cu Cu 0.3201 1.2651 'International Tables Vol C Tables 4.2.6.8 and 6.1.1.4'

loop_
_geom_angle_atom_site_label_1
_geom_angle_atom_site_label_2
_geom_angle_atom_site_label_3
_geom_angle
C11 Cu1 N5 148.02(14)
C11 Cu1 N6 127.54(14)
N5 Cu1 N6 81.62(12)
C11 Cu1 N1 78.69(14)
N5 Cu1 N1 113.57(12)
N6 Cu1 N1 97.80(12)
N1 C2 C3 121.9(4)
N1 C2 C1 116.0(4)
C3 C2 C1 122.1(4)
C4 C3 C2 121.9(4)
C3 C4 C6 117.6(4)
C3 C4 C5 121.0(4)
C6 C4 C5 121.4(4)
C7 C6 C4 115.4(4)
C7 C6 C8 118.8(4)
C4 C6 C8 125.7(4)
N1 C7 C6 127.4(4)
N1 C7 N2 115.0(3)
C6 C7 N2 117.6(3)
C9 C8 C6 122.2(4)
C8 C9 C10 119.0(4)
N3 C10 N2 109.5(3)
N3 C10 C9 131.3(3)
N2 C10 C9 119.1(4)
N4 C11 N2 101.1(3)
N4 C11 Cu1 143.9(3)
N2 C11 Cu1 114.6(2)
C17 C12 C13 120.7(4)
C17 C12 N4 119.8(3)
C13 C12 N4 119.4(4)
C14 C13 C12 119.3(4)
C15 C14 C13 120.3(4)
C14 C15 C16 120.3(5)
C15 C16 C17 120.2(5)
C16 C17 C12 119.1(4)
N5 C18 C19 123.1(4)
C20 C19 C18 119.3(4)
C19 C20 C21 120.3(4)
C20 C21 C22 116.5(4)
C20 C21 C23 124.7(4)
C22 C21 C23 118.8(4)
N5 C22 C21 123.3(3)
N5 C22 C26 117.7(3)
C21 C22 C26 119.0(3)
C24 C23 C21 121.9(4)
C23 C24 C25 121.0(4)
C26 C25 C27 117.4(4)
C26 C25 C24 118.9(4)
C27 C25 C24 123.7(4)
N6 C26 C25 123.1(3)
N6 C26 C22 116.5(3)
C25 C26 C22 120.4(3)
C28 C27 C25 119.2(4)
C27 C28 C29 119.3(4)
N6 C29 C28 123.9(4)
N7 C30 C31 179.2(7)
C7 N1 C2 115.8(4)
C7 N1 Cu1 104.7(2)
C2 N1 Cu1 139.4(3)
C11 N2 C10 111.0(3)
C11 N2 C7 125.8(3)
C10 N2 C7 123.1(3)
C10 N3 N4 103.4(3)
C11 N4 N3 114.9(3)
C11 N4 C12 127.1(3)
N3 N4 C12 117.9(3)
C18 N5 C22 117.5(3)
C18 N5 Cu1 129.8(3)
C22 N5 Cu1 112.7(2)
C29 N6 C26 117.0(3)
C29 N6 Cu1 131.4(3)
C26 N6 Cu1 111.5(2)
F4 P1 F6 99.6(5)
F4 P1 F2 90.5(3)
F6 P1 F2 90.1(3)
F4 P1 F1 175.8(3)
F6 P1 F1 83.5(4)
F2 P1 F1 92.3(3)
F4 P1 F3 87.0(4)
F6 P1 F3 173.3(4)
F2 P1 F3 90.0(3)
F1 P1 F3 89.9(4)
F4 P1 F5 89.6(2)
F6 P1 F5 92.5(3)
F2 P1 F5 177.3(3)
F1 P1 F5 87.4(3)
F3 P1 F5 87.3(2)

loop_
_geom_bond_atom_site_label_1
_geom_bond_atom_site_label_2
_geom_bond_distance
Cu1 C11 1.892(3)
Cu1 N5 2.026(3)
Cu1 N6 2.073(3)
Cu1 N1 2.422(3)
C1 C2 1.505(6)
C2 N1 1.343(5)
C2 C3 1.387(6)
C3 C4 1.373(6)
C4 C6 1.416(6)
C4 C5 1.505(6)
C6 C7 1.395(5)
C6 C8 1.445(6)
C7 N1 1.330(5)
C7 N2 1.400(5)
C8 C9 1.347(6)
C9 C10 1.411(6)
C10 N3 1.313(5)
C10 N2 1.385(4)
C11 N4 1.350(4)
C11 N2 1.372(5)
C12 C17 1.385(6)
C12 C13 1.386(5)
C12 N4 1.422(5)
C13 C14 1.383(7)
C14 C15 1.374(7)
C15 C16 1.381(7)
C16 C17 1.384(6)
C18 N5 1.319(5)
C18 C19 1.396(6)
C19 C20 1.356(6)
C20 C21 1.393(6)
C21 C22 1.411(5)
C21 C23 1.422(6)
C22 N5 1.359(5)
C22 C26 1.438(5)
C23 C24 1.342(6)
C24 C25 1.427(6)
C25 C26 1.395(5)
C25 C27 1.414(6)
C26 N6 1.367(5)
C27 C28 1.358(7)
C28 C29 1.391(6)
C29 N6 1.320(5)
C30 N7 1.122(8)
C30 C31 1.443(9)
F1 P1 1.552(4)
F2 P1 1.548(4)
F3 P1 1.558(4)
F4 P1 1.501(4)
F5 P1 1.570(3)
F6 P1 1.516(5)
N3 N4 1.398(4)
